data_7108973
loop_
_publ_author_name
'Sheng-Li Huang'
'Ai-Quan Jia'
'Guo-Xin Jin'

_publ_section_title
;
 Pd(diimine)Cl2 embedded heterometallic compounds with porous structures
 as efficient heterogeneous catalysts
;
_journal_name_full Chem.Commun.
_journal_page_first 2403
_journal_paper_doi 10.1039/c3cc38714c
_journal_volume 49
_journal_year 2013
_chemical_formula_sum 'C24 H17 Cl4 Gd N4 O10 Pd2'
_chemical_formula_weight 1033.27
_chemical_name_systematic
;
?
;
_space_group_IT_number 2
_symmetry_cell_setting triclinic
_symmetry_space_group_name_Hall '-P 1'
_symmetry_space_group_name_H-M 'P -1'
_atom_sites_solution_hydrogens geom
_atom_sites_solution_primary direct
_atom_sites_solution_secondary difmap
_audit_creation_method SHELXL-97
_cell_angle_alpha 66.9550(10)
_cell_angle_beta 87.9010(10)
_cell_angle_gamma 77.0700(10)
_cell_formula_units_Z 2
_cell_length_a 9.1605(8)
_cell_length_b 14.7381(13)
_cell_length_c 16.2023(15)
_cell_measurement_reflns_used 7415
_cell_measurement_temperature 173(2)
_cell_measurement_theta_max 28.21
_cell_measurement_theta_min 2.56
_cell_volume 1958.7(3)
_computing_cell_refinement 'Bruker SAINT'
_computing_data_collection 'Bruker APEX2'
_computing_data_reduction 'Bruker SAINT'
_computing_molecular_graphics 'Bruker SHELXTL'
_computing_publication_material 'Bruker SHELXTL'
_computing_structure_refinement 'SHELXL-97 (Sheldrick, 1997)'
_computing_structure_solution 'SHELXS-97 (Sheldrick, 1990)'
_diffrn_ambient_temperature 173(2)
_diffrn_measured_fraction_theta_full 0.983
_diffrn_measured_fraction_theta_max 0.983
_diffrn_measurement_device_type 'Bruker APEX-II CCD'
_diffrn_measurement_method '\f and \w scans'
_diffrn_radiation_monochromator graphite
_diffrn_radiation_source 'fine-focus sealed tube'
_diffrn_radiation_type MoK\a
_diffrn_radiation_wavelength 0.71073
_diffrn_reflns_av_R_equivalents 0.0232
_diffrn_reflns_av_sigmaI/netI 0.0433
_diffrn_reflns_limit_h_max 11
_diffrn_reflns_limit_h_min -10
_diffrn_reflns_limit_k_max 18
_diffrn_reflns_limit_k_min -16
_diffrn_reflns_limit_l_max 18
_diffrn_reflns_limit_l_min -20
_diffrn_reflns_number 13707
_diffrn_reflns_theta_full 27.01
_diffrn_reflns_theta_max 27.01
_diffrn_reflns_theta_min 1.37
_diffrn_standards_decay_% 3.66
_exptl_absorpt_coefficient_mu 2.902
_exptl_absorpt_correction_T_max 0.8451
_exptl_absorpt_correction_T_min 0.4764
_exptl_absorpt_correction_type multi-scan
_exptl_absorpt_process_details sadabs
_exptl_crystal_colour yellow
_exptl_crystal_density_diffrn 1.752
_exptl_crystal_density_method 'not measured'
_exptl_crystal_description prism
_exptl_crystal_F_000 986
_exptl_crystal_size_max 0.30
_exptl_crystal_size_mid 0.10
_exptl_crystal_size_min 0.06
_platon_squeeze_details
;
;
_refine_diff_density_max 8.452
_refine_diff_density_min -1.894
_refine_diff_density_rms 0.326
_refine_ls_extinction_method none
_refine_ls_goodness_of_fit_ref 1.067
_refine_ls_hydrogen_treatment constr
_refine_ls_matrix_type full
_refine_ls_number_parameters 406
_refine_ls_number_reflns 8430
_refine_ls_number_restraints 0
_refine_ls_restrained_S_all 1.067
_refine_ls_R_factor_all 0.0583
_refine_ls_R_factor_gt 0.0521
_refine_ls_shift/su_max 0.002
_refine_ls_shift/su_mean 0.000
_refine_ls_structure_factor_coef Fsqd
_refine_ls_weighting_details 'calc w=1/[\s^2^(Fo^2^)+(0.1247P)^2^+11.9811P] where P=(Fo^2^+2Fc^2^)/3'
_refine_ls_weighting_scheme calc
_refine_ls_wR_factor_gt 0.1761
_refine_ls_wR_factor_ref 0.1827
_reflns_number_gt 7254
_reflns_number_total 8430
_reflns_threshold_expression >2sigma(I)
_cod_data_source_file c3cc38714c.txt
_cod_data_source_block mo_11129a
_cod_original_sg_symbol_H-M P-1
_cod_database_code 7108973

loop_
_symmetry_equiv_pos_as_xyz
'x, y, z'
'-x, -y, -z'

loop_
_atom_site_label
_atom_site_type_symbol
_atom_site_fract_x
_atom_site_fract_y
_atom_site_fract_z
_atom_site_U_iso_or_equiv
_atom_site_adp_type
_atom_site_occupancy
_atom_site_symmetry_multiplicity
_atom_site_calc_flag
_atom_site_refinement_flags
Gd1 Gd 0.27336(4) -0.00159(2) 1.00329(2) 0.00974(13) Uani 1 1 d .
Pd1 Pd 0.52397(6) 0.53292(4) 0.59677(4) 0.01325(15) Uani 1 1 d .
Pd2 Pd 0.00387(6) 0.56681(4) 0.88414(4) 0.01489(16) Uani 1 1 d .
Cl1 Cl 0.7478(2) 0.46594(15) 0.68019(13) 0.0219(4) Uani 1 1 d .
Cl2 Cl 0.6285(2) 0.65285(15) 0.49053(13) 0.0209(4) Uani 1 1 d .
Cl3 Cl 0.2388(2) 0.47598(16) 0.87683(16) 0.0246(4) Uani 1 1 d .
Cl4 Cl 0.1036(2) 0.70256(15) 0.86444(15) 0.0237(4) Uani 1 1 d .
O1 O 0.4156(6) 0.1032(4) 0.9072(4) 0.0158(11) Uani 1 1 d .
O2 O 0.6290(6) 0.1496(4) 0.8664(4) 0.0177(11) Uani 1 1 d .
O3 O -0.0345(8) 0.8068(6) 0.2921(5) 0.043(2) Uani 1 1 d .
O4 O 0.2078(7) 0.8203(5) 0.2927(4) 0.0310(15) Uani 1 1 d .
O5 O 0.0978(6) 0.1571(4) 0.9483(4) 0.0180(11) Uani 1 1 d .
O6 O -0.1173(6) 0.1130(4) 0.9800(4) 0.0178(11) Uani 1 1 d .
O7 O -0.3462(6) 0.9156(4) 0.9131(4) 0.0183(11) Uani 1 1 d .
O8 O -0.5747(6) 0.8863(4) 0.9442(4) 0.0158(11) Uani 1 1 d .
O9 O 0.1772(6) 0.0277(4) 0.8511(4) 0.0222(12) Uani 1 1 d .
O10 O 0.1179(6) -0.0076(4) 1.1363(4) 0.0166(11) Uani 1 1 d .
N1 N 0.4163(7) 0.4283(5) 0.6794(4) 0.0139(12) Uani 1 1 d .
N2 N 0.3165(7) 0.5889(5) 0.5365(4) 0.0152(12) Uani 1 1 d .
N3 N -0.1017(7) 0.4552(5) 0.8977(4) 0.0146(12) Uani 1 1 d .
N4 N -0.2082(7) 0.6382(5) 0.8899(5) 0.0165(13) Uani 1 1 d .
C1 C 0.4859(8) 0.3381(6) 0.7438(5) 0.0156(15) Uani 1 1 d .
H1 H 0.5907 0.3243 0.7569 0.019 Uiso 1 1 calc R
C2 C 0.4062(8) 0.2662(5) 0.7904(5) 0.0151(15) Uani 1 1 d .
C3 C 0.2510(8) 0.2891(5) 0.7753(5) 0.0153(14) Uani 1 1 d .
H3 H 0.1941 0.2423 0.8103 0.018 Uiso 1 1 calc R
C4 C 0.1798(9) 0.3813(6) 0.7086(5) 0.0175(15) Uani 1 1 d .
H4 H 0.0744 0.3981 0.6961 0.021 Uiso 1 1 calc R
C5 C 0.2687(9) 0.4479(6) 0.6607(5) 0.0150(14) Uani 1 1 d .
C6 C 0.2079(9) 0.5421(6) 0.5804(5) 0.0167(15) Uani 1 1 d .
C7 C 0.0594(9) 0.5746(6) 0.5494(5) 0.0188(15) Uani 1 1 d .
H7 H -0.0143 0.5420 0.5836 0.023 Uiso 1 1 calc R
C8 C 0.0201(8) 0.6554(6) 0.4677(6) 0.0212(17) Uani 1 1 d .
H8 H -0.0814 0.6795 0.4448 0.025 Uiso 1 1 calc R
C9 C 0.1310(9) 0.7009(6) 0.4194(6) 0.0205(16) Uani 1 1 d .
C10 C 0.2764(9) 0.6673(6) 0.4573(5) 0.0164(15) Uani 1 1 d .
H10 H 0.3509 0.7012 0.4259 0.020 Uiso 1 1 calc R
C11 C 0.4894(8) 0.1667(5) 0.8588(5) 0.0120(13) Uani 1 1 d .
C12 C 0.0926(9) 0.7819(6) 0.3280(6) 0.0214(17) Uani 1 1 d .
C13 C -0.0375(8) 0.3598(6) 0.9123(5) 0.0158(15) Uani 1 1 d .
H13 H 0.0687 0.3410 0.9120 0.019 Uiso 1 1 calc R
C14 C -0.1187(8) 0.2860(5) 0.9280(5) 0.0118(13) Uani 1 1 d .
C15 C -0.2744(9) 0.3154(6) 0.9239(5) 0.0171(15) Uani 1 1 d .
H15 H -0.3334 0.2673 0.9324 0.020 Uiso 1 1 calc R
C16 C -0.3430(9) 0.4154(6) 0.9074(5) 0.0179(15) Uani 1 1 d .
H16 H -0.4493 0.4369 0.9037 0.022 Uiso 1 1 calc R
C17 C -0.2542(8) 0.4830(6) 0.8964(5) 0.0160(15) Uani 1 1 d .
C18 C -0.3113(9) 0.5866(6) 0.8888(5) 0.0168(15) Uani 1 1 d .
C19 C -0.4653(9) 0.6289(6) 0.8879(6) 0.0198(16) Uani 1 1 d .
H19 H -0.5373 0.5935 0.8832 0.024 Uiso 1 1 calc R
C20 C -0.5123(9) 0.7227(6) 0.8939(6) 0.0175(15) Uani 1 1 d .
H20 H -0.6159 0.7521 0.8935 0.021 Uiso 1 1 calc R
C21 C -0.4014(9) 0.7727(5) 0.9006(5) 0.0154(14) Uani 1 1 d .
C22 C -0.2549(9) 0.7317(6) 0.8960(6) 0.0207(16) Uani 1 1 d .
H22 H -0.1818 0.7680 0.8969 0.025 Uiso 1 1 calc R
C23 C -0.0430(8) 0.1755(5) 0.9546(5) 0.0142(14) Uani 1 1 d .
C24 C -0.4450(9) 0.8665(6) 0.9199(5) 0.0142(14) Uani 1 1 d .

loop_
_atom_site_aniso_label
_atom_site_aniso_U_11
_atom_site_aniso_U_22
_atom_site_aniso_U_33
_atom_site_aniso_U_23
_atom_site_aniso_U_13
_atom_site_aniso_U_12
Gd1 0.00878(19) 0.00608(18) 0.0132(2) -0.00170(14) 0.00096(12) -0.00324(12)
Pd1 0.0105(3) 0.0126(3) 0.0139(3) -0.0007(2) 0.0010(2) -0.0056(2)
Pd2 0.0120(3) 0.0138(3) 0.0211(3) -0.0079(2) 0.0023(2) -0.0056(2)
Cl1 0.0122(8) 0.0263(10) 0.0215(9) -0.0016(8) -0.0029(7) -0.0070(7)
Cl2 0.0176(9) 0.0210(9) 0.0207(9) -0.0011(7) 0.0047(7) -0.0114(7)
Cl3 0.0127(8) 0.0256(10) 0.0392(12) -0.0165(9) 0.0035(8) -0.0054(7)
Cl4 0.0205(9) 0.0238(9) 0.0347(11) -0.0152(9) 0.0068(8) -0.0144(8)
O1 0.020(3) 0.010(2) 0.012(2) 0.002(2) 0.006(2) -0.007(2)
O2 0.019(3) 0.014(3) 0.015(3) 0.002(2) -0.001(2) -0.008(2)
O3 0.036(4) 0.039(4) 0.036(4) 0.011(3) -0.015(3) -0.017(3)
O4 0.023(3) 0.035(4) 0.022(3) 0.005(3) 0.000(2) -0.012(3)
O5 0.009(2) 0.014(2) 0.024(3) -0.002(2) -0.001(2) 0.0015(19)
O6 0.017(3) 0.012(2) 0.026(3) -0.007(2) -0.002(2) -0.008(2)
O7 0.011(2) 0.021(3) 0.033(3) -0.020(3) 0.002(2) -0.007(2)
O8 0.011(2) 0.014(2) 0.025(3) -0.011(2) 0.003(2) -0.0009(19)
O9 0.018(3) 0.021(3) 0.021(3) -0.003(2) -0.002(2) 0.000(2)
O10 0.019(3) 0.016(3) 0.014(3) -0.004(2) 0.004(2) -0.006(2)
N1 0.016(3) 0.011(3) 0.014(3) -0.002(2) 0.002(2) -0.007(2)
N2 0.016(3) 0.013(3) 0.015(3) -0.004(2) 0.003(2) -0.005(2)
N3 0.017(3) 0.013(3) 0.017(3) -0.009(3) 0.003(2) -0.005(2)
N4 0.014(3) 0.015(3) 0.020(3) -0.008(3) 0.003(2) -0.002(2)
C1 0.008(3) 0.014(3) 0.020(4) -0.001(3) -0.003(3) -0.002(3)
C2 0.019(4) 0.015(4) 0.010(3) -0.002(3) 0.001(3) -0.007(3)
C3 0.016(4) 0.011(3) 0.014(4) -0.001(3) 0.005(3) -0.002(3)
C4 0.013(3) 0.015(4) 0.017(4) 0.003(3) 0.001(3) -0.005(3)
C5 0.017(4) 0.015(3) 0.013(3) -0.005(3) 0.005(3) -0.004(3)
C6 0.016(4) 0.014(3) 0.013(3) 0.002(3) 0.002(3) -0.004(3)
C7 0.013(3) 0.024(4) 0.018(4) -0.006(3) 0.004(3) -0.007(3)
C8 0.007(3) 0.020(4) 0.032(5) -0.005(3) -0.007(3) -0.002(3)
C9 0.021(4) 0.021(4) 0.020(4) -0.008(3) 0.001(3) -0.006(3)
C10 0.018(4) 0.012(3) 0.016(4) -0.002(3) 0.002(3) -0.003(3)
C11 0.014(3) 0.005(3) 0.017(3) -0.004(3) -0.002(3) -0.001(2)
C12 0.014(4) 0.022(4) 0.024(4) -0.004(3) -0.006(3) -0.003(3)
C13 0.010(3) 0.015(3) 0.022(4) -0.006(3) -0.003(3) -0.003(3)
C14 0.012(3) 0.008(3) 0.012(3) -0.001(3) 0.001(3) -0.001(3)
C15 0.014(3) 0.019(4) 0.020(4) -0.009(3) 0.005(3) -0.006(3)
C16 0.014(3) 0.014(3) 0.022(4) -0.004(3) 0.001(3) 0.001(3)
C17 0.014(3) 0.015(3) 0.017(4) -0.005(3) 0.001(3) -0.003(3)
C18 0.027(4) 0.012(3) 0.014(4) -0.006(3) 0.005(3) -0.008(3)
C19 0.016(4) 0.024(4) 0.025(4) -0.013(3) 0.003(3) -0.009(3)
C20 0.013(3) 0.019(4) 0.026(4) -0.014(3) 0.000(3) -0.003(3)
C21 0.020(4) 0.012(3) 0.017(4) -0.007(3) 0.004(3) -0.006(3)
C22 0.020(4) 0.016(4) 0.028(4) -0.010(3) 0.000(3) -0.005(3)
C23 0.017(4) 0.014(3) 0.011(3) -0.006(3) 0.002(3) 0.001(3)
C24 0.021(4) 0.014(3) 0.008(3) -0.002(3) 0.003(3) -0.008(3)

loop_
_atom_type_symbol
_atom_type_description
_atom_type_scat_dispersion_real
_atom_type_scat_dispersion_imag
_atom_type_scat_source
C C 0.0033 0.0016 'International Tables Vol C Tables 4.2.6.8 and 6.1.1.4'
H H 0.0000 0.0000 'International Tables Vol C Tables 4.2.6.8 and 6.1.1.4'
N N 0.0061 0.0033 'International Tables Vol C Tables 4.2.6.8 and 6.1.1.4'
O O 0.0106 0.0060 'International Tables Vol C Tables 4.2.6.8 and 6.1.1.4'
Cl Cl 0.1484 0.1585 'International Tables Vol C Tables 4.2.6.8 and 6.1.1.4'
Pd Pd -0.9988 1.0072 'International Tables Vol C Tables 4.2.6.8 and 6.1.1.4'
Gd Gd -0.1653 3.9035 'International Tables Vol C Tables 4.2.6.8 and 6.1.1.4'

loop_
_geom_angle_atom_site_label_1
_geom_angle_atom_site_label_2
_geom_angle_atom_site_label_3
_geom_angle
_geom_angle_site_symmetry_1
_geom_angle_site_symmetry_3
O1 Gd1 O6 146.6(2) . 2_557
O1 Gd1 O5 78.33(19) . .
O6 Gd1 O5 101.27(19) 2_557 .
O1 Gd1 O2 124.93(19) . 2_657
O6 Gd1 O2 73.82(19) 2_557 2_657
O5 Gd1 O2 144.9(2) . 2_657
O1 Gd1 O7 75.4(2) . 2_567
O6 Gd1 O7 137.6(2) 2_557 2_567
O5 Gd1 O7 76.99(19) . 2_567
O2 Gd1 O7 83.9(2) 2_657 2_567
O1 Gd1 O8 79.02(19) . 1_645
O6 Gd1 O8 79.86(19) 2_557 1_645
O5 Gd1 O8 138.1(2) . 1_645
O2 Gd1 O8 76.31(19) 2_657 1_645
O7 Gd1 O8 129.55(18) 2_567 1_645
O1 Gd1 O9 76.4(2) . .
O6 Gd1 O9 71.8(2) 2_557 .
O5 Gd1 O9 72.6(2) . .
O2 Gd1 O9 133.80(19) 2_657 .
O7 Gd1 O9 141.9(2) 2_567 .
O8 Gd1 O9 68.05(19) 1_645 .
O1 Gd1 O10 137.67(18) . .
O6 Gd1 O10 72.31(19) 2_557 .
O5 Gd1 O10 76.72(19) . .
O2 Gd1 O10 68.59(19) 2_657 .
O7 Gd1 O10 66.00(18) 2_567 .
O8 Gd1 O10 139.86(18) 1_645 .
O9 Gd1 O10 126.21(19) . .
N2 Pd1 N1 79.7(3) . .
N2 Pd1 Cl1 173.64(19) . .
N1 Pd1 Cl1 95.69(19) . .
N2 Pd1 Cl2 95.00(19) . .
N1 Pd1 Cl2 173.62(19) . .
Cl1 Pd1 Cl2 89.90(7) . .
N4 Pd2 N3 80.5(3) . .
N4 Pd2 Cl4 94.8(2) . .
N3 Pd2 Cl4 175.05(19) . .
N4 Pd2 Cl3 175.7(2) . .
N3 Pd2 Cl3 95.26(19) . .
Cl4 Pd2 Cl3 89.34(7) . .
C11 O1 Gd1 174.1(5) . .
C11 O2 Gd1 111.1(5) . 2_657
C23 O5 Gd1 128.7(5) . .
C23 O6 Gd1 167.8(5) . 2_557
C24 O7 Gd1 134.8(5) . 2_567
C24 O8 Gd1 140.2(5) . 1_465
C5 N1 C1 119.8(6) . .
C5 N1 Pd1 115.4(5) . .
C1 N1 Pd1 124.5(5) . .
C10 N2 C6 117.5(7) . .
C10 N2 Pd1 126.1(5) . .
C6 N2 Pd1 116.4(5) . .
C13 N3 C17 118.9(6) . .
C13 N3 Pd2 126.7(5) . .
C17 N3 Pd2 114.3(5) . .
C18 N4 C22 119.0(7) . .
C18 N4 Pd2 114.2(5) . .
C22 N4 Pd2 126.8(5) . .
N1 C1 C2 120.8(7) . .
C1 C2 C3 119.5(7) . .
C1 C2 C11 118.6(7) . .
C3 C2 C11 121.8(7) . .
C2 C3 C4 119.5(7) . .
C5 C4 C3 117.7(7) . .
N1 C5 C4 122.4(7) . .
N1 C5 C6 115.3(7) . .
C4 C5 C6 122.1(7) . .
N2 C6 C7 123.1(7) . .
N2 C6 C5 112.7(6) . .
C7 C6 C5 124.0(7) . .
C6 C7 C8 118.6(7) . .
C7 C8 C9 119.1(7) . .
C10 C9 C8 118.7(7) . .
C10 C9 C12 121.7(7) . .
C8 C9 C12 119.7(7) . .
N2 C10 C9 122.8(7) . .
O2 C11 O1 122.4(6) . .
O2 C11 C2 118.5(6) . .
O1 C11 C2 119.1(6) . .
O3 C12 O4 126.2(8) . .
O3 C12 C9 121.4(8) . .
O4 C12 C9 112.4(7) . .
N3 C13 C14 122.9(7) . .
C13 C14 C15 118.0(6) . .
C13 C14 C23 122.0(6) . .
C15 C14 C23 119.8(7) . .
C16 C15 C14 119.6(7) . .
C17 C16 C15 118.8(7) . .
N3 C17 C16 121.8(7) . .
N3 C17 C18 114.0(7) . .
C16 C17 C18 124.0(7) . .
N4 C18 C19 120.8(7) . .
N4 C18 C17 116.3(7) . .
C19 C18 C17 122.6(7) . .
C20 C19 C18 120.1(7) . .
C19 C20 C21 118.0(7) . .
C22 C21 C20 119.7(7) . .
C22 C21 C24 120.2(7) . .
C20 C21 C24 119.9(7) . .
C21 C22 N4 122.1(7) . .
O6 C23 O5 125.3(7) . .
O6 C23 C14 119.4(7) . .
O5 C23 C14 115.3(7) . .
O8 C24 O7 126.2(7) . .
O8 C24 C21 116.5(7) . .
O7 C24 C21 117.2(7) . .

loop_
_geom_bond_atom_site_label_1
_geom_bond_atom_site_label_2
_geom_bond_distance
_geom_bond_site_symmetry_2
Gd1 O1 2.319(5) .
Gd1 O6 2.342(5) 2_557
Gd1 O5 2.375(5) .
Gd1 O2 2.382(5) 2_657
Gd1 O7 2.382(5) 2_567
Gd1 O8 2.387(5) 1_645
Gd1 O9 2.490(6) .
Gd1 O10 2.522(5) .
Pd1 N2 2.012(6) .
Pd1 N1 2.028(6) .
Pd1 Cl1 2.2927(18) .
Pd1 Cl2 2.2930(19) .
Pd2 N4 2.010(6) .
Pd2 N3 2.026(6) .
Pd2 Cl4 2.2881(19) .
Pd2 Cl3 2.292(2) .
O1 C11 1.271(9) .
O2 C11 1.248(9) .
O2 Gd1 2.382(5) 2_657
O3 C12 1.233(10) .
O4 C12 1.315(10) .
O5 C23 1.265(9) .
O6 C23 1.202(10) .
O6 Gd1 2.342(5) 2_557
O7 C24 1.256(9) .
O7 Gd1 2.382(5) 2_567
O8 C24 1.246(9) .
O8 Gd1 2.387(5) 1_465
N1 C5 1.338(10) .
N1 C1 1.359(9) .
N2 C10 1.342(10) .
N2 C6 1.357(10) .
N3 C13 1.326(10) .
N3 C17 1.363(10) .
N4 C18 1.343(10) .
N4 C22 1.390(10) .
C1 C2 1.379(10) .
C2 C3 1.393(10) .
C2 C11 1.500(9) .
C3 C4 1.396(10) .
C4 C5 1.394(10) .
C5 C6 1.491(10) .
C6 C7 1.379(11) .
C7 C8 1.383(11) .
C8 C9 1.389(12) .
C9 C10 1.387(11) .
C9 C12 1.485(11) .
C13 C14 1.390(10) .
C14 C15 1.390(10) .
C14 C23 1.512(9) .
C15 C16 1.389(11) .
C16 C17 1.377(11) .
C17 C18 1.457(10) .
C18 C19 1.407(11) .
C19 C20 1.393(11) .
C20 C21 1.411(10) .
C21 C22 1.356(11) .
C21 C24 1.501(10) .

loop_
_platon_squeeze_void_nr
_platon_squeeze_void_average_x
_platon_squeeze_void_average_y
_platon_squeeze_void_average_z
_platon_squeeze_void_volume
_platon_squeeze_void_count_electrons
1 -0.048 0.000 0.500 608.3 92.5
